data_1574796
loop_
_publ_author_name
'Mondal, Abdur Rouf Samim'
'Bapat, Nakul Abhay'
'Mishra, Harshita'
'Hari, Durga Prasad'

_publ_section_title
;
 Highly stereoselective synthesis of polysubstituted housanes and
 spiro-oxa-housanes: application and mechanistic insights.
;
_journal_issue 27
_journal_name_full 'Chemical science'
_journal_page_first 12350
_journal_page_last 12361
_journal_paper_doi 10.1039/d5sc02288f
_journal_volume 16
_journal_year 2025
_chemical_formula_sum 'C24 H16 F4 O4'
_chemical_formula_weight 444.37
_space_group_crystal_system triclinic
_space_group_IT_number 2
_space_group_name_Hall '-P 1'
_space_group_name_H-M_alt 'P -1'
_atom_sites_solution_hydrogens geom
_audit_creation_method SHELXL-2019/1
_audit_update_record
;
2025-02-19 deposited with the CCDC.	2025-06-02 downloaded from the CCDC.
;
_cell_angle_alpha 94.161(3)
_cell_angle_beta 106.191(3)
_cell_angle_gamma 91.831(3)
_cell_formula_units_Z 2
_cell_length_a 8.5086(7)
_cell_length_b 10.3951(9)
_cell_length_c 11.7700(10)
_cell_measurement_reflns_used 9795
_cell_measurement_temperature 120(2)
_cell_measurement_theta_max 27.46
_cell_measurement_theta_min 2.50
_cell_volume 995.62(15)
_computing_cell_refinement 'Bruker SAINT'
_computing_data_collection 'Bruker APEX4'
_computing_data_reduction 'Bruker SAINT'
_computing_molecular_graphics 'Bruker SHELXTL'
_computing_publication_material 'Bruker SHELXTL'
_computing_structure_refinement 'SHELXL-2019/1 (Sheldrick, 2019)'
_computing_structure_solution 'SHELXS-97 (Sheldrick 2008)'
_diffrn_ambient_temperature 120(2)
_diffrn_measured_fraction_theta_full 0.997
_diffrn_measured_fraction_theta_max 0.976
_diffrn_measurement_device_type 'Bruker D8 Quest'
_diffrn_measurement_method '\f and \w scans'
_diffrn_radiation_type MoK\a
_diffrn_radiation_wavelength 0.71073
_diffrn_reflns_av_R_equivalents 0.0310
_diffrn_reflns_av_unetI/netI 0.0174
_diffrn_reflns_Laue_measured_fraction_full 0.997
_diffrn_reflns_Laue_measured_fraction_max 0.976
_diffrn_reflns_limit_h_max 10
_diffrn_reflns_limit_h_min -11
_diffrn_reflns_limit_k_max 13
_diffrn_reflns_limit_k_min -13
_diffrn_reflns_limit_l_max 15
_diffrn_reflns_limit_l_min -15
_diffrn_reflns_number 35748
_diffrn_reflns_point_group_measured_fraction_full 0.997
_diffrn_reflns_point_group_measured_fraction_max 0.976
_diffrn_reflns_theta_full 25.242
_diffrn_reflns_theta_max 27.657
_diffrn_reflns_theta_min 2.783
_exptl_absorpt_coefficient_mu 0.125
_exptl_crystal_colour colourless
_exptl_crystal_density_diffrn 1.482
_exptl_crystal_description plate
_exptl_crystal_F_000 456
_refine_diff_density_max 0.357
_refine_diff_density_min -0.260
_refine_diff_density_rms 0.041
_refine_ls_extinction_method none
_refine_ls_goodness_of_fit_ref 1.038
_refine_ls_hydrogen_treatment constr
_refine_ls_matrix_type full
_refine_ls_number_parameters 290
_refine_ls_number_reflns 4545
_refine_ls_number_restraints 0
_refine_ls_restrained_S_all 1.038
_refine_ls_R_factor_all 0.0437
_refine_ls_R_factor_gt 0.0402
_refine_ls_shift/su_max 0.000
_refine_ls_shift/su_mean 0.000
_refine_ls_structure_factor_coef Fsqd
_refine_ls_weighting_details 'w=1/[\s^2^(Fo^2^)+(0.0539P)^2^+0.4658P] where P=(Fo^2^+2Fc^2^)/3'
_refine_ls_weighting_scheme calc
_refine_ls_wR_factor_gt 0.1053
_refine_ls_wR_factor_ref 0.1079
_reflns_Friedel_coverage 0.000
_reflns_number_gt 4169
_reflns_number_total 4545
_reflns_threshold_expression 'I > 2\s(I)'
_cod_data_source_file d5sc02288f2.cif
_cod_data_source_block H93_LT_0m_a
_cod_depositor_comments 'Adding full bibliography for 1574793--1574797.cif.'
_cod_database_code 1574796
_shelx_shelxl_version_number 2019/1
_shelx_space_group_comment
;
The symmetry employed for this shelxl refinement is uniquely defined
by the following loop, which should always be used as a source of
symmetry information in preference to the above space-group names.
They are only intended as comments.
;

loop_
_space_group_symop_operation_xyz
'x, y, z'
'-x, -y, -z'

loop_
_atom_site_label
_atom_site_type_symbol
_atom_site_fract_x
_atom_site_fract_y
_atom_site_fract_z
_atom_site_U_iso_or_equiv
_atom_site_adp_type
_atom_site_occupancy
_atom_site_site_symmetry_order
_atom_site_calc_flag
_atom_site_refinement_flags_posn
_atom_site_refinement_flags_adp
_atom_site_refinement_flags_occupancy
_atom_site_disorder_assembly
_atom_site_disorder_group
F1 F 0.90682(11) 0.20912(9) 0.78639(8) 0.0344(2) Uani 1 1 d . . . . .
F2 F 0.78606(15) 1.02598(9) 0.53933(10) 0.0519(3) Uani 1 1 d . . . . .
F3 F 0.79941(14) 0.06645(8) 0.86944(9) 0.0440(3) Uani 1 1 d . . . . .
F4 F 0.86263(11) 0.25793(8) 0.95505(8) 0.0345(2) Uani 1 1 d . . . . .
O2 O 0.77598(11) 0.51222(9) 0.95221(8) 0.0219(2) Uani 1 1 d . . . . .
O3 O 0.75509(11) 0.35208(9) 0.55835(8) 0.0242(2) Uani 1 1 d . . . . .
O4 O 0.32930(14) 0.88254(10) 0.87675(11) 0.0380(3) Uani 1 1 d . . . . .
O5 O 0.97527(11) 0.47668(9) 0.66605(9) 0.0262(2) Uani 1 1 d . . . . .
C1 C 0.75781(15) 0.70198(12) 0.71447(11) 0.0199(2) Uani 1 1 d . . . . .
C2 C 0.61922(17) 0.74274(14) 0.63369(12) 0.0279(3) Uani 1 1 d . . . . .
H2 H 0.517670 0.694601 0.618659 0.033 Uiso 1 1 calc R U . . .
C3 C 0.6272(2) 0.85250(15) 0.57491(14) 0.0358(3) Uani 1 1 d . . . . .
H3 H 0.532333 0.881118 0.520761 0.043 Uiso 1 1 calc R U . . .
C4 C 0.7766(2) 0.91868(14) 0.59731(13) 0.0334(3) Uani 1 1 d . . . . .
C5 C 0.91701(19) 0.88140(13) 0.67533(14) 0.0314(3) Uani 1 1 d . . . . .
H5 H 1.018508 0.928973 0.688091 0.038 Uiso 1 1 calc R U . . .
C6 C 0.90660(16) 0.77231(13) 0.73503(12) 0.0250(3) Uani 1 1 d . . . . .
H6 H 1.001694 0.745506 0.790281 0.030 Uiso 1 1 calc R U . . .
C7 C 0.73968(14) 0.59152(12) 0.78338(10) 0.0180(2) Uani 1 1 d . . . . .
C8 C 0.74526(14) 0.44644(12) 0.74387(11) 0.0190(2) Uani 1 1 d . . . . .
C9 C 0.85761(15) 0.50732(12) 0.86095(11) 0.0194(2) Uani 1 1 d . . . . .
H9 H 0.979290 0.518408 0.877421 0.023 Uiso 1 1 calc R U . . .
C10 C 0.66428(15) 0.60678(12) 0.89154(11) 0.0199(2) Uani 1 1 d . . . . .
C11 C 0.48798(15) 0.57078(12) 0.87606(11) 0.0216(3) Uani 1 1 d . . . . .
H11 H 0.453212 0.482023 0.868385 0.026 Uiso 1 1 calc R U . . .
C12 C 0.37788(16) 0.66001(13) 0.87273(12) 0.0243(3) Uani 1 1 d . . . . .
H12 H 0.264952 0.633939 0.854392 0.029 Uiso 1 1 calc R U . . .
C13 C 0.42888(17) 0.79837(13) 0.89708(12) 0.0260(3) Uani 1 1 d . . . . .
C14 C 0.60577(17) 0.82937(13) 0.95167(12) 0.0251(3) Uani 1 1 d . . . . .
H14 H 0.642360 0.913827 0.987707 0.030 Uiso 1 1 calc R U . . .
C15 C 0.71429(16) 0.74039(13) 0.95094(11) 0.0232(3) Uani 1 1 d . . . . .
H15 H 0.826937 0.761980 0.989154 0.028 Uiso 1 1 calc R U . . .
C16 C 0.60722(15) 0.34862(13) 0.73317(11) 0.0223(3) Uani 1 1 d . . . . .
C17 C 0.44948(17) 0.37521(15) 0.66923(14) 0.0311(3) Uani 1 1 d . . . . .
H17 H 0.432808 0.451573 0.628674 0.037 Uiso 1 1 calc R U . . .
C18 C 0.31583(19) 0.29207(19) 0.66363(16) 0.0439(4) Uani 1 1 d . . . . .
H18 H 0.208601 0.312857 0.621231 0.053 Uiso 1 1 calc R U . . .
C19 C 0.3391(2) 0.17951(19) 0.71961(17) 0.0464(4) Uani 1 1 d . . . . .
H19 H 0.247427 0.123958 0.717895 0.056 Uiso 1 1 calc R U . . .
C20 C 0.4951(2) 0.14732(16) 0.77814(14) 0.0383(4) Uani 1 1 d . . . . .
H20 H 0.510983 0.067867 0.813813 0.046 Uiso 1 1 calc R U . . .
C21 C 0.63004(17) 0.23099(13) 0.78525(12) 0.0268(3) Uani 1 1 d . . . . .
C22 C 0.84003(15) 0.42886(12) 0.65351(11) 0.0199(2) Uani 1 1 d . . . . .
C23 C 0.84256(17) 0.31856(15) 0.47196(12) 0.0296(3) Uani 1 1 d . . . . .
H23A H 0.770200 0.264304 0.405052 0.044 Uiso 1 1 calc R U . . .
H23B H 0.938674 0.271142 0.509076 0.044 Uiso 1 1 calc R U . . .
H23C H 0.878014 0.397564 0.443294 0.044 Uiso 1 1 calc R U . . .
C24 C 0.79766(19) 0.19134(13) 0.84849(13) 0.0291(3) Uani 1 1 d . . . . .

loop_
_atom_site_aniso_label
_atom_site_aniso_U_11
_atom_site_aniso_U_22
_atom_site_aniso_U_33
_atom_site_aniso_U_23
_atom_site_aniso_U_13
_atom_site_aniso_U_12
F1 0.0346(5) 0.0372(5) 0.0388(5) 0.0108(4) 0.0199(4) 0.0096(4)
F2 0.0804(8) 0.0292(5) 0.0487(6) 0.0176(4) 0.0196(6) -0.0014(5)
F3 0.0653(7) 0.0234(4) 0.0517(6) 0.0093(4) 0.0284(5) 0.0062(4)
F4 0.0400(5) 0.0336(4) 0.0288(4) 0.0030(3) 0.0074(4) 0.0091(4)
O2 0.0216(4) 0.0271(5) 0.0184(4) 0.0049(3) 0.0068(3) 0.0051(3)
O3 0.0197(4) 0.0334(5) 0.0200(4) -0.0023(4) 0.0077(3) -0.0002(4)
O4 0.0332(6) 0.0284(5) 0.0548(7) 0.0055(5) 0.0153(5) 0.0084(4)
O5 0.0217(5) 0.0301(5) 0.0292(5) -0.0014(4) 0.0125(4) -0.0026(4)
C1 0.0214(6) 0.0218(6) 0.0182(5) 0.0006(4) 0.0086(5) 0.0023(5)
C2 0.0240(6) 0.0322(7) 0.0255(6) 0.0059(5) 0.0029(5) 0.0008(5)
C3 0.0408(8) 0.0352(8) 0.0281(7) 0.0103(6) 0.0021(6) 0.0072(6)
C4 0.0534(9) 0.0216(6) 0.0288(7) 0.0058(5) 0.0166(7) 0.0019(6)
C5 0.0357(8) 0.0233(6) 0.0394(8) 0.0008(6) 0.0190(6) -0.0042(5)
C6 0.0219(6) 0.0245(6) 0.0298(7) 0.0021(5) 0.0091(5) 0.0008(5)
C7 0.0149(5) 0.0214(6) 0.0181(5) 0.0001(4) 0.0057(4) 0.0008(4)
C8 0.0166(5) 0.0208(6) 0.0200(6) 0.0015(4) 0.0057(4) 0.0012(4)
C9 0.0166(5) 0.0236(6) 0.0181(5) 0.0027(4) 0.0050(4) 0.0007(4)
C10 0.0200(6) 0.0221(6) 0.0191(6) 0.0033(4) 0.0075(5) 0.0027(4)
C11 0.0215(6) 0.0242(6) 0.0210(6) 0.0022(5) 0.0094(5) -0.0008(5)
C12 0.0213(6) 0.0272(6) 0.0273(6) 0.0035(5) 0.0115(5) 0.0004(5)
C13 0.0278(7) 0.0258(6) 0.0287(7) 0.0036(5) 0.0143(5) 0.0042(5)
C14 0.0306(7) 0.0228(6) 0.0239(6) -0.0006(5) 0.0120(5) -0.0010(5)
C15 0.0227(6) 0.0276(6) 0.0190(6) -0.0010(5) 0.0067(5) -0.0023(5)
C16 0.0191(6) 0.0266(6) 0.0226(6) -0.0044(5) 0.0104(5) -0.0029(5)
C17 0.0206(6) 0.0367(8) 0.0339(7) -0.0083(6) 0.0074(5) -0.0008(5)
C18 0.0202(7) 0.0605(11) 0.0465(9) -0.0198(8) 0.0095(6) -0.0087(7)
C19 0.0360(9) 0.0559(11) 0.0485(10) -0.0141(8) 0.0214(8) -0.0246(8)
C20 0.0461(9) 0.0378(8) 0.0348(8) -0.0048(6) 0.0216(7) -0.0169(7)
C21 0.0313(7) 0.0265(6) 0.0260(6) -0.0035(5) 0.0159(5) -0.0057(5)
C22 0.0188(6) 0.0215(6) 0.0202(6) 0.0031(4) 0.0064(5) 0.0037(4)
C23 0.0266(7) 0.0413(8) 0.0227(6) -0.0040(6) 0.0117(5) -0.0015(6)
C24 0.0395(8) 0.0231(6) 0.0292(7) 0.0039(5) 0.0167(6) 0.0017(5)

loop_
_atom_type_symbol
_atom_type_description
_atom_type_scat_dispersion_real
_atom_type_scat_dispersion_imag
_atom_type_scat_source
C C 0.0033 0.0016 'International Tables Vol C Tables 4.2.6.8 and 6.1.1.4'
H H 0.0000 0.0000 'International Tables Vol C Tables 4.2.6.8 and 6.1.1.4'
F F 0.0171 0.0103 'International Tables Vol C Tables 4.2.6.8 and 6.1.1.4'
O O 0.0106 0.0060 'International Tables Vol C Tables 4.2.6.8 and 6.1.1.4'

loop_
_geom_angle_atom_site_label_1
_geom_angle_atom_site_label_2
_geom_angle_atom_site_label_3
_geom_angle
_geom_angle_site_symmetry_1
_geom_angle_site_symmetry_3
_geom_angle_publ_flag
C9 O2 C10 91.05(8) . . ?
C22 O3 C23 115.33(10) . . ?
C2 C1 C6 119.14(12) . . ?
C2 C1 C7 118.85(11) . . ?
C6 C1 C7 121.80(11) . . ?
C3 C2 C1 120.98(13) . . ?
C4 C3 C2 118.00(14) . . ?
F2 C4 C3 118.47(15) . . ?
F2 C4 C5 118.44(14) . . ?
C3 C4 C5 123.09(13) . . ?
C4 C5 C6 118.27(13) . . ?
C5 C6 C1 120.51(13) . . ?
C1 C7 C9 134.49(11) . . ?
C1 C7 C8 126.30(10) . . ?
C9 C7 C8 59.63(8) . . ?
C1 C7 C10 121.56(10) . . ?
C9 C7 C10 84.35(9) . . ?
C8 C7 C10 110.27(10) . . ?
C16 C8 C22 116.45(10) . . ?
C16 C8 C9 124.50(11) . . ?
C22 C8 C9 109.89(10) . . ?
C16 C8 C7 123.42(10) . . ?
C22 C8 C7 111.13(10) . . ?
C9 C8 C7 58.68(8) . . ?
O2 C9 C7 94.24(9) . . ?
O2 C9 C8 111.19(10) . . ?
C7 C9 C8 61.68(8) . . ?
O2 C10 C11 113.37(10) . . ?
O2 C10 C15 110.75(10) . . ?
C11 C10 C15 112.65(10) . . ?
O2 C10 C7 89.79(8) . . ?
C11 C10 C7 120.87(10) . . ?
C15 C10 C7 107.22(10) . . ?
C12 C11 C10 121.70(12) . . ?
C11 C12 C13 120.96(12) . . ?
O4 C13 C12 121.80(13) . . ?
O4 C13 C14 122.12(13) . . ?
C12 C13 C14 116.04(12) . . ?
C15 C14 C13 120.72(12) . . ?
C14 C15 C10 122.00(12) . . ?
C17 C16 C21 118.25(13) . . ?
C17 C16 C8 118.94(12) . . ?
C21 C16 C8 122.81(12) . . ?
C18 C17 C16 121.17(16) . . ?
C19 C18 C17 119.91(16) . . ?
C18 C19 C20 120.10(15) . . ?
C19 C20 C21 120.34(16) . . ?
C20 C21 C16 120.06(14) . . ?
C20 C21 C24 118.52(14) . . ?
C16 C21 C24 121.41(12) . . ?
O5 C22 O3 124.52(11) . . ?
O5 C22 C8 124.25(11) . . ?
O3 C22 C8 111.23(10) . . ?
F3 C24 F1 106.11(11) . . ?
F3 C24 F4 105.94(12) . . ?
F1 C24 F4 105.67(12) . . ?
F3 C24 C21 112.73(12) . . ?
F1 C24 C21 112.52(11) . . ?
F4 C24 C21 113.26(11) . . ?

loop_
_geom_bond_atom_site_label_1
_geom_bond_atom_site_label_2
_geom_bond_distance
_geom_bond_site_symmetry_2
_geom_bond_publ_flag
F1 C24 1.3484(16) . ?
F2 C4 1.3608(16) . ?
F3 C24 1.3386(16) . ?
F4 C24 1.3494(17) . ?
O2 C9 1.4315(14) . ?
O2 C10 1.4706(15) . ?
O3 C22 1.3401(15) . ?
O3 C23 1.4479(15) . ?
O4 C13 1.2269(17) . ?
O5 C22 1.2046(16) . ?
C1 C2 1.3925(18) . ?
C1 C6 1.3929(18) . ?
C1 C7 1.4811(17) . ?
C2 C3 1.386(2) . ?
C3 C4 1.374(2) . ?
C4 C5 1.375(2) . ?
C5 C6 1.3898(19) . ?
C7 C9 1.5059(17) . ?
C7 C8 1.5518(16) . ?
C7 C10 1.5779(16) . ?
C8 C16 1.5007(17) . ?
C8 C22 1.5081(17) . ?
C8 C9 1.5209(17) . ?
C10 C11 1.4917(17) . ?
C10 C15 1.5014(17) . ?
C11 C12 1.3341(18) . ?
C12 C13 1.4731(19) . ?
C13 C14 1.477(2) . ?
C14 C15 1.3289(19) . ?
C16 C17 1.3909(19) . ?
C16 C21 1.4022(19) . ?
C17 C18 1.390(2) . ?
C18 C19 1.377(3) . ?
C19 C20 1.379(3) . ?
C20 C21 1.3978(19) . ?
C21 C24 1.499(2) . ?
